data_7702811
loop_
_publ_author_name
'Liu, Qinde'
'Thorne, Lisa'
'Kozin, Igor'
'Song, Datong'
'Seward, Corey'
'D'Iorio, Marie'
'Tao, Ye'
'Wang, Suning'

_publ_section_title
;
 New red--orange phosphorescent/electroluminescent cycloplatinated
 complexes of 2,6-bis(2&#x2032;-indolyl)pyridine
;
_journal_issue 16
_journal_name_full 'Journal of the Chemical Society, Dalton Transactions'
_journal_page_first 3234
_journal_paper_doi 10.1039/b201951e
_journal_year 2002
_chemical_formula_sum 'C23 H19 N3 Pt S'
_chemical_formula_weight 564.56
_chemical_name_systematic
;Pt(BIP)(SMe2)  
? 
;
_space_group_IT_number 15
_space_group_name_Hall '-I 2ya'
_space_group_name_H-M_alt 'I 1 2/a 1'
_symmetry_cell_setting monoclinic
_symmetry_space_group_name_H-M 'I 1 2/a 1'
_atom_sites_solution_hydrogens geom
_atom_sites_solution_primary direct
_atom_sites_solution_secondary difmap
_audit_creation_method SHELXL-97
_cell_angle_alpha 90.00
_cell_angle_beta 109.011(5)
_cell_angle_gamma 90.00
_cell_formula_units_Z 8
_cell_length_a 25.271(6)
_cell_length_b 5.9002(16)
_cell_length_c 27.604(8)
_cell_measurement_temperature 298(2)
_cell_volume 3891.4(18)
_computing_cell_refinement 'Bruker SMART'
_computing_data_collection 'Bruker SMART'
_computing_data_reduction 'Bruker SHELXTL'
_computing_molecular_graphics 'Bruker SHELXTL'
_computing_publication_material 'Bruker SHELXTL'
_computing_structure_refinement 'SHELXL-97 (Sheldrick, 1997)'
_computing_structure_solution 'SHELXS-97 (Sheldrick, 1990)'
_diffrn_ambient_temperature 298(2)
_diffrn_measured_fraction_theta_full 0.958
_diffrn_measured_fraction_theta_max 0.958
_diffrn_measurement_device_type 'CCD area detector'
_diffrn_measurement_method 'phi and omega scans'
_diffrn_radiation_monochromator graphite
_diffrn_radiation_source 'fine-focus sealed tube'
_diffrn_radiation_type MoK\a
_diffrn_radiation_wavelength 0.71073
_diffrn_reflns_av_R_equivalents 0.0503
_diffrn_reflns_av_sigmaI/netI 0.0974
_diffrn_reflns_limit_h_max 33
_diffrn_reflns_limit_h_min -32
_diffrn_reflns_limit_k_max 7
_diffrn_reflns_limit_k_min -7
_diffrn_reflns_limit_l_max 35
_diffrn_reflns_limit_l_min -31
_diffrn_reflns_number 13326
_diffrn_reflns_theta_full 28.32
_diffrn_reflns_theta_max 28.32
_diffrn_reflns_theta_min 1.56
_exptl_absorpt_coefficient_mu 7.333
_exptl_absorpt_correction_T_max 1.000
_exptl_absorpt_correction_T_min 0.520
_exptl_absorpt_correction_type empirical
_exptl_crystal_colour Red
_exptl_crystal_density_diffrn 1.927
_exptl_crystal_density_method 'not measured'
_exptl_crystal_description Block
_exptl_crystal_F_000 2176
_exptl_crystal_size_max 0.1
_exptl_crystal_size_mid 0.2
_exptl_crystal_size_min 0.3
_refine_diff_density_max 1.837
_refine_diff_density_min -2.464
_refine_diff_density_rms 0.212
_refine_ls_extinction_method none
_refine_ls_goodness_of_fit_ref 1.129
_refine_ls_hydrogen_treatment mixed
_refine_ls_matrix_type full
_refine_ls_number_parameters 253
_refine_ls_number_reflns 4634
_refine_ls_number_restraints 0
_refine_ls_restrained_S_all 1.129
_refine_ls_R_factor_all 0.1190
_refine_ls_R_factor_gt 0.0787
_refine_ls_shift/su_max 0.000
_refine_ls_shift/su_mean 0.000
_refine_ls_structure_factor_coef Fsqd
_refine_ls_weighting_details 'calc w=1/[\s^2^(Fo^2^)+(0.0707P)^2^+15.3017P] where P=(Fo^2^+2Fc^2^)/3'
_refine_ls_weighting_scheme calc
_refine_ls_wR_factor_gt 0.1602
_refine_ls_wR_factor_ref 0.1680
_reflns_number_gt 2796
_reflns_number_total 4634
_reflns_threshold_expression >2sigma(I)
_cod_data_source_file b201951e.txt
_cod_data_source_block qd29a
_cod_depositor_comments
;
The following automatic conversions were performed:

data item '_exptl_absorpt_correction_type' value 'Empirical' was
changed to 'empirical' in accordance with the
/home/saulius/struct/COD-crude-data/automatic-downloads/DataCite-retrospective/RSC/depositions/lib/dictionaries/cif_core.dic
dictionary named 'cif_core.dic' version 2.4.2 last updated on
2011-04-26.

data item '_symmetry_cell_setting' value 'Monoclinic' was changed to
'monoclinic' in accordance with the
/home/saulius/struct/COD-crude-data/automatic-downloads/DataCite-retrospective/RSC/depositions/lib/dictionaries/cif_core.dic
dictionary named 'cif_core.dic' version 2.4.2 last updated on
2011-04-26.

Automatic conversion script
Id: cif_fix_values 6909 2019-04-08 15:41:33Z antanas 
;
_cod_original_sg_symbol_H-M I2/a
_cod_database_code 7702811

loop_
_symmetry_equiv_pos_as_xyz
'x, y, z'
'-x+1/2, y, -z'
'x+1/2, y+1/2, z+1/2'
'-x+1, y+1/2, -z+1/2'
'-x, -y, -z'
'x-1/2, -y, z'
'-x+1/2, -y+1/2, -z+1/2'
'x, -y+1/2, z+1/2'

loop_
_atom_site_label
_atom_site_type_symbol
_atom_site_fract_x
_atom_site_fract_y
_atom_site_fract_z
_atom_site_U_iso_or_equiv
_atom_site_adp_type
_atom_site_occupancy
_atom_site_symmetry_multiplicity
_atom_site_calc_flag
_atom_site_refinement_flags
S1 S 0.29634(13) 0.9636(6) 0.13823(14) 0.0504(8) Uani 1 1 d .
Pt1 Pt 0.381400(19) 0.82420(9) 0.14036(2) 0.0470(2) Uani 1 1 d .
N1 N 0.3949(4) 0.9532(19) 0.0756(5) 0.054(3) Uani 1 1 d .
N2 N 0.4418(4) 0.6188(18) 0.1374(4) 0.044(3) Uani 1 1 d .
N3 N 0.3932(4) 0.6420(16) 0.2060(4) 0.042(2) Uani 1 1 d .
C1 C 0.3797(5) 1.120(2) 0.0408(5) 0.046(3) Uani 1 1 d .
C2 C 0.3435(6) 1.299(3) 0.0371(6) 0.063(4) Uani 1 1 d .
H2 H 0.3247 1.3162 0.0607 0.075 Uiso 1 1 calc R
C3 C 0.3358(7) 1.453(3) -0.0026(7) 0.075(5) Uani 1 1 d .
H3 H 0.3128 1.5768 -0.0038 0.089 Uiso 1 1 calc R
C4 C 0.3603(8) 1.432(4) -0.0403(7) 0.089(6) Uani 1 1 d .
H4 H 0.3534 1.5367 -0.0668 0.107 Uiso 1 1 calc R
C5 C 0.3979(8) 1.237(3) -0.0370(8) 0.084(6) Uani 1 1 d .
H5 H 0.4148 1.2136 -0.0619 0.101 Uiso 1 1 calc R
C6 C 0.4073(6) 1.093(2) 0.0034(6) 0.057(4) Uani 1 1 d .
C7 C 0.4429(6) 0.901(3) 0.0190(6) 0.066(4) Uani 1 1 d .
H7 H 0.4666 0.8400 0.0027 0.079 Uiso 1 1 calc R
C8 C 0.4347(5) 0.826(2) 0.0633(5) 0.051(3) Uani 1 1 d .
C9 C 0.3734(5) 0.620(2) 0.2460(5) 0.052(4) Uani 1 1 d .
C10 C 0.3384(5) 0.763(3) 0.2621(6) 0.059(4) Uani 1 1 d .
H10 H 0.3247 0.8960 0.2445 0.070 Uiso 1 1 calc R
C11 C 0.3240(6) 0.701(3) 0.3055(6) 0.074(5) Uani 1 1 d .
H11 H 0.3006 0.7943 0.3166 0.089 Uiso 1 1 calc R
C12 C 0.3450(7) 0.501(3) 0.3320(7) 0.075(5) Uani 1 1 d .
H12 H 0.3354 0.4639 0.3608 0.090 Uiso 1 1 calc R
C13 C 0.3785(6) 0.360(3) 0.3170(6) 0.060(4) Uani 1 1 d .
H13 H 0.3909 0.2256 0.3349 0.073 Uiso 1 1 calc R
C14 C 0.3942(5) 0.413(2) 0.2758(6) 0.055(4) Uani 1 1 d .
C15 C 0.4294(6) 0.324(2) 0.2487(6) 0.063(4) Uani 1 1 d .
H15 H 0.4512 0.1940 0.2583 0.075 Uiso 1 1 calc R
C16 C 0.4269(5) 0.446(2) 0.2097(5) 0.050(4) Uani 1 1 d .
C17 C 0.4596(5) 0.634(2) 0.0958(6) 0.048(3) Uani 1 1 d .
C18 C 0.4977(5) 0.475(3) 0.0900(6) 0.059(4) Uani 1 1 d .
H18 H 0.5112 0.4816 0.0625 0.071 Uiso 1 1 calc R
C19 C 0.5146(6) 0.309(3) 0.1261(7) 0.075(5) Uani 1 1 d .
H19 H 0.5413 0.2061 0.1232 0.090 Uiso 1 1 calc R
C20 C 0.4943(6) 0.284(3) 0.1669(7) 0.070(5) Uani 1 1 d .
H20 H 0.5053 0.1640 0.1898 0.084 Uiso 1 1 calc R
C21 C 0.4562(5) 0.449(2) 0.1718(5) 0.049(3) Uani 1 1 d .
C22 C 0.2926(6) 1.260(2) 0.1504(6) 0.052(4) Uani 1 1 d .
H22C H 0.2551 1.2988 0.1486 0.079 Uiso 1 1 calc R
H22B H 0.3029 1.3454 0.1252 0.079 Uiso 1 1 calc R
H22A H 0.3179 1.2954 0.1839 0.079 Uiso 1 1 calc R
C23 C 0.2533(5) 0.947(3) 0.0743(6) 0.062(4) Uani 1 1 d .
H23C H 0.2168 1.0037 0.0712 0.092 Uiso 1 1 calc R
H23B H 0.2504 0.7917 0.0632 0.092 Uiso 1 1 calc R
H23A H 0.2692 1.0358 0.0533 0.092 Uiso 1 1 calc R

loop_
_atom_site_aniso_label
_atom_site_aniso_U_11
_atom_site_aniso_U_22
_atom_site_aniso_U_33
_atom_site_aniso_U_23
_atom_site_aniso_U_13
_atom_site_aniso_U_12
S1 0.0473(17) 0.052(2) 0.049(2) 0.0034(18) 0.0116(16) 0.0025(15)
Pt1 0.0414(3) 0.0491(3) 0.0483(3) -0.0045(3) 0.0114(2) -0.0006(3)
N1 0.060(7) 0.051(7) 0.049(8) -0.006(6) 0.013(6) 0.001(6)
N2 0.031(5) 0.056(7) 0.043(7) -0.018(5) 0.010(5) -0.003(4)
N3 0.043(5) 0.041(6) 0.040(6) 0.007(5) 0.009(5) -0.006(4)
C1 0.049(7) 0.044(8) 0.043(9) -0.007(6) 0.014(7) -0.010(6)
C2 0.064(9) 0.074(11) 0.046(10) -0.008(9) 0.013(7) -0.007(8)
C3 0.091(12) 0.053(10) 0.070(13) -0.009(9) 0.012(10) 0.004(9)
C4 0.095(13) 0.108(15) 0.054(12) 0.019(11) 0.008(10) -0.049(12)
C5 0.091(13) 0.078(12) 0.083(15) -0.028(11) 0.029(11) -0.029(10)
C6 0.067(9) 0.054(8) 0.047(10) 0.013(7) 0.016(8) -0.019(7)
C7 0.056(8) 0.086(11) 0.069(12) -0.015(9) 0.039(8) -0.009(8)
C8 0.046(7) 0.063(9) 0.044(8) -0.014(8) 0.014(6) -0.006(7)
C9 0.041(7) 0.060(9) 0.037(8) 0.006(7) -0.011(6) -0.008(6)
C10 0.045(7) 0.074(10) 0.051(10) 0.003(8) 0.008(7) 0.013(7)
C11 0.063(9) 0.108(14) 0.051(10) 0.001(11) 0.017(8) 0.005(10)
C12 0.068(10) 0.100(14) 0.053(11) 0.018(10) 0.014(9) -0.014(10)
C13 0.065(9) 0.066(10) 0.042(9) 0.016(8) 0.005(7) -0.010(8)
C14 0.040(7) 0.046(7) 0.068(11) -0.006(8) 0.002(7) -0.007(6)
C15 0.054(8) 0.049(8) 0.065(11) 0.015(9) -0.007(7) 0.012(7)
C16 0.038(6) 0.076(9) 0.029(8) 0.010(7) 0.000(6) 0.038(7)
C17 0.041(6) 0.042(8) 0.056(9) -0.011(7) 0.010(6) -0.005(5)
C18 0.042(7) 0.065(9) 0.075(12) -0.024(9) 0.024(8) -0.006(7)
C19 0.050(8) 0.070(11) 0.100(14) -0.031(11) 0.018(9) 0.000(8)
C20 0.048(8) 0.072(11) 0.085(13) 0.002(10) 0.013(8) 0.003(7)
C21 0.036(6) 0.041(7) 0.050(9) -0.002(7) -0.013(6) 0.004(6)
C22 0.055(8) 0.035(7) 0.065(11) -0.014(7) 0.015(7) 0.002(5)
C23 0.045(7) 0.073(10) 0.064(10) -0.027(9) 0.014(7) -0.018(7)

loop_
_atom_type_symbol
_atom_type_description
_atom_type_scat_dispersion_real
_atom_type_scat_dispersion_imag
_atom_type_scat_source
C C 0.0033 0.0016 'International Tables Vol C Tables 4.2.6.8 and 6.1.1.4'
H H 0.0000 0.0000 'International Tables Vol C Tables 4.2.6.8 and 6.1.1.4'
N N 0.0061 0.0033 'International Tables Vol C Tables 4.2.6.8 and 6.1.1.4'
Pt Pt -1.7033 8.3905 'International Tables Vol C Tables 4.2.6.8 and 6.1.1.4'
S S 0.1246 0.1234 'International Tables Vol C Tables 4.2.6.8 and 6.1.1.4'

loop_
_geom_angle_atom_site_label_1
_geom_angle_atom_site_label_2
_geom_angle_atom_site_label_3
_geom_angle
C23 S1 C22 101.0(7)
C23 S1 Pt1 106.0(5)
C22 S1 Pt1 117.0(5)
N2 Pt1 N3 79.7(4)
N2 Pt1 N1 80.9(4)
N3 Pt1 N1 160.3(4)
N2 Pt1 S1 162.8(3)
N3 Pt1 S1 94.4(3)
N1 Pt1 S1 105.3(3)
C1 N1 C8 106.4(12)
C1 N1 Pt1 143.1(9)
C8 N1 Pt1 110.5(9)
C21 N2 C17 123.6(11)
C21 N2 Pt1 117.5(8)
C17 N2 Pt1 117.8(9)
C9 N3 C16 103.5(11)
C9 N3 Pt1 141.7(9)
C16 N3 Pt1 113.8(8)
N1 C1 C2 129.9(13)
N1 C1 C6 110.1(12)
C2 C1 C6 120.0(14)
C1 C2 C3 118.6(14)
C4 C3 C2 123.8(17)
C3 C4 C5 117.5(17)
C6 C5 C4 118.2(17)
C5 C6 C7 131.9(16)
C5 C6 C1 121.9(15)
C7 C6 C1 106.2(13)
C8 C7 C6 105.2(12)
C7 C8 N1 112.0(13)
C7 C8 C17 129.8(13)
N1 C8 C17 118.2(12)
N3 C9 C10 129.8(13)
N3 C9 C14 112.0(13)
C10 C9 C14 118.2(14)
C9 C10 C11 118.8(15)
C12 C11 C10 120.2(15)
C13 C12 C11 122.1(15)
C12 C13 C14 119.9(15)
C13 C14 C15 138.6(15)
C13 C14 C9 120.8(14)
C15 C14 C9 100.6(13)
C16 C15 C14 111.2(13)
C15 C16 N3 112.6(12)
C15 C16 C21 135.1(12)
N3 C16 C21 111.7(12)
N2 C17 C18 119.0(13)
N2 C17 C8 112.0(10)
C18 C17 C8 129.0(14)
C19 C18 C17 117.6(14)
C18 C19 C20 123.9(15)
C19 C20 C21 116.8(16)
N2 C21 C20 118.8(14)
N2 C21 C16 115.4(11)
C20 C21 C16 125.6(13)

loop_
_geom_bond_atom_site_label_1
_geom_bond_atom_site_label_2
_geom_bond_distance
S1 C23 1.748(14)
S1 C22 1.790(12)
S1 Pt1 2.284(3)
Pt1 N2 1.971(9)
Pt1 N3 2.043(10)
Pt1 N1 2.070(12)
N1 C1 1.343(17)
N1 C8 1.384(16)
N2 C21 1.347(16)
N2 C17 1.364(16)
N3 C9 1.360(16)
N3 C16 1.419(15)
C1 C2 1.378(19)
C1 C6 1.428(19)
C2 C3 1.38(2)
C3 C4 1.38(2)
C4 C5 1.47(3)
C5 C6 1.36(2)
C6 C7 1.42(2)
C7 C8 1.38(2)
C8 C17 1.456(19)
C9 C10 1.395(19)
C9 C14 1.470(19)
C10 C11 1.41(2)
C11 C12 1.40(2)
C12 C13 1.34(2)
C13 C14 1.36(2)
C14 C15 1.43(2)
C15 C16 1.281(19)
C16 C21 1.465(18)
C17 C18 1.390(17)
C18 C19 1.36(2)
C19 C20 1.39(2)
C20 C21 1.406(18)
